data_7101630
loop_
_publ_author_name
'Gilroy, Joe B'
'Ferguson, Michael J'
'McDonald, Robert'
'Patrick, Brian O'
'Hicks, Robin G'

_publ_section_title
;
 Formazans as beta-diketiminate analogues. Structural characterization
 of boratatetrazines and their reduction to borataverdazyl radical
 anions.
;
_journal_issue 2
_journal_name_full 'Chemical communications (Cambridge, England)'
_journal_page_first 126
_journal_page_last 128
_journal_paper_doi 10.1039/b609365e
_journal_year 2006
_chemical_formula_moiety 'C20 H18 N4'
_chemical_formula_sum 'C20 H18 N4'
_chemical_formula_weight 314.38
_chemical_name_common
;(E)-1-((Z)-(4-methylphenyl)(phenylhydrazono)methyl)-2-
phenyldiazene
;
_chemical_name_systematic (E)-1-[(Z)-(4-methylphenyl)(phenylhydrazono)methyl]-2-phenyldiazene
_space_group_IT_number 14
_symmetry_cell_setting monoclinic
_symmetry_space_group_name_Hall '-P 2ybc'
_symmetry_space_group_name_H-M 'P 1 21/c 1'
_atom_sites_solution_hydrogens geom
_atom_sites_solution_primary direct
_atom_sites_solution_secondary difmap
_audit_creation_method SHELXL-97
_cell_angle_alpha 90.00
_cell_angle_beta 118.5943(12)
_cell_angle_gamma 90.00
_cell_formula_units_Z 4
_cell_length_a 11.7762(8)
_cell_length_b 13.4272(9)
_cell_length_c 12.0220(8)
_cell_measurement_reflns_used 3778
_cell_measurement_temperature 193(2)
_cell_measurement_theta_max 26.13
_cell_measurement_theta_min 2.45
_cell_volume 1669.08(19)
_computing_cell_refinement 'Bruker SAINT (Bruker, 1997)'
_computing_data_collection 'Bruker SMART (Bruker, 1997)'
_computing_data_reduction 'Bruker SAINT (Bruker, 1997)'
_computing_molecular_graphics 'Bruker SHELXTL (Bruker, 1997)'
_computing_publication_material 'Bruker SHELXTL (Bruker, 1997)'
_computing_structure_refinement 'SHELXL-97 (Sheldrick, 1997)'
_computing_structure_solution 'SHELXS-97 (Sheldrick, 1990)'
_diffrn_ambient_temperature 193(2)
_diffrn_detector_area_resol_mean 8.192
_diffrn_measured_fraction_theta_full 0.999
_diffrn_measured_fraction_theta_max 0.999
_diffrn_measurement_device_type 'Bruker PLATFORM diffractometer/SMART 1000 CCD area detector'
_diffrn_measurement_method '\w scans'
_diffrn_radiation_monochromator graphite
_diffrn_radiation_source 'fine-focus sealed tube'
_diffrn_radiation_type MoK\a
_diffrn_radiation_wavelength 0.71073
_diffrn_reflns_av_R_equivalents 0.0310
_diffrn_reflns_av_sigmaI/netI 0.0303
_diffrn_reflns_limit_h_max 14
_diffrn_reflns_limit_h_min -14
_diffrn_reflns_limit_k_max 16
_diffrn_reflns_limit_k_min -16
_diffrn_reflns_limit_l_max 14
_diffrn_reflns_limit_l_min -15
_diffrn_reflns_number 11781
_diffrn_reflns_theta_full 26.40
_diffrn_reflns_theta_max 26.40
_diffrn_reflns_theta_min 1.97
_diffrn_standards_decay_% 0
_diffrn_standards_interval_time 0
_diffrn_standards_number 0
_exptl_absorpt_coefficient_mu 0.077
_exptl_absorpt_correction_T_max 0.9789
_exptl_absorpt_correction_T_min 0.8248
_exptl_absorpt_correction_type multi-scan
_exptl_absorpt_process_details 'SADABS (Sheldrick, 1996)'
_exptl_crystal_colour red
_exptl_crystal_density_diffrn 1.251
_exptl_crystal_density_method 'not measured'
_exptl_crystal_description prism
_exptl_crystal_F_000 664
_exptl_crystal_size_max 0.30
_exptl_crystal_size_mid 0.28
_exptl_crystal_size_min 0.28
_refine_diff_density_max 0.271
_refine_diff_density_min -0.156
_refine_diff_density_rms 0.037
_refine_ls_extinction_method none
_refine_ls_goodness_of_fit_ref 1.036
_refine_ls_hydrogen_treatment mixed
_refine_ls_matrix_type full
_refine_ls_number_parameters 222
_refine_ls_number_reflns 3429
_refine_ls_number_restraints 0
_refine_ls_restrained_S_all 1.036
_refine_ls_R_factor_all 0.0742
_refine_ls_R_factor_gt 0.0503
_refine_ls_shift/su_max 0.000
_refine_ls_shift/su_mean 0.000
_refine_ls_structure_factor_coef Fsqd
_refine_ls_weighting_details 'calc w=1/[\s^2^(Fo^2^)+(0.0566P)^2^+0.5757P] where P=(Fo^2^+2Fc^2^)/3'
_refine_ls_weighting_scheme calc
_refine_ls_wR_factor_gt 0.1224
_refine_ls_wR_factor_ref 0.1364
_reflns_number_gt 2495
_reflns_number_total 3429
_reflns_threshold_expression I>2\s(I)
_cod_data_source_file b609365e.txt
_cod_data_source_block vic0416
_cod_depositor_comments
;
The following automatic conversions were performed:
'_symmetry_cell_setting' value 'Monoclinic' changed to 'monoclinic'
according to '/home/saulius/struct/CIF-dictionaries/cif_core.dic'
dictionary named 'cif_core.dic' version 2.4.1 from 2010-06-29.

Automatic conversion script
Id: cif_fix_enum 1527 2010-12-29 10:47:43Z saulius 
;
_cod_original_sg_symbol_H-M 'P 21/c'
_cod_database_code 7101630

loop_
_symmetry_equiv_pos_as_xyz
'x, y, z'
'-x, y+1/2, -z+1/2'
'-x, -y, -z'
'x, -y-1/2, z-1/2'

loop_
_atom_site_label
_atom_site_type_symbol
_atom_site_fract_x
_atom_site_fract_y
_atom_site_fract_z
_atom_site_U_iso_or_equiv
_atom_site_adp_type
_atom_site_occupancy
_atom_site_symmetry_multiplicity
_atom_site_calc_flag
_atom_site_refinement_flags
N1 N 0.27826(13) -0.01555(10) 0.19221(13) 0.0375(3) Uani 1 1 d .
N2 N 0.36074(14) -0.07519(11) 0.18141(15) 0.0418(4) Uani 1 1 d .
H2N H 0.343(2) -0.0660(18) 0.079(2) 0.080(7) Uiso 1 1 d .
N3 N 0.18741(13) 0.04064(10) -0.02697(14) 0.0385(4) Uani 1 1 d .
N4 N 0.26558(14) -0.01324(11) -0.04777(14) 0.0424(4) Uani 1 1 d .
C1 C 0.19487(15) 0.03602(12) 0.09046(16) 0.0351(4) Uani 1 1 d .
C11 C 0.10172(15) 0.09940(12) 0.10681(15) 0.0351(4) Uani 1 1 d .
C12 C 0.09793(17) 0.10350(14) 0.22067(17) 0.0430(4) Uani 1 1 d .
H12 H 0.1572 0.0644 0.2902 0.052 Uiso 1 1 calc R
C13 C 0.01043(18) 0.16274(14) 0.23504(17) 0.0453(4) Uani 1 1 d .
H13 H 0.0111 0.1640 0.3144 0.054 Uiso 1 1 calc R
C14 C -0.07911(16) 0.22095(13) 0.13588(17) 0.0409(4) Uani 1 1 d .
C15 C -0.07538(18) 0.21676(14) 0.02222(17) 0.0454(5) Uani 1 1 d .
H15 H -0.1350 0.2556 -0.0474 0.054 Uiso 1 1 calc R
C16 C 0.01219(18) 0.15808(13) 0.00766(17) 0.0427(4) Uani 1 1 d .
H16 H 0.0118 0.1574 -0.0715 0.051 Uiso 1 1 calc R
C17 C -0.17637(19) 0.28366(16) 0.1497(2) 0.0546(5) Uani 1 1 d .
H17A H -0.1428 0.3515 0.1736 0.065 Uiso 1 1 calc R
H17B H -0.1931 0.2553 0.2156 0.065 Uiso 1 1 calc R
H17C H -0.2570 0.2852 0.0691 0.065 Uiso 1 1 calc R
C21 C 0.45114(16) -0.12633(12) 0.28868(17) 0.0381(4) Uani 1 1 d .
C22 C 0.46751(16) -0.11101(13) 0.40955(17) 0.0409(4) Uani 1 1 d .
H22 H 0.4138 -0.0651 0.4229 0.049 Uiso 1 1 calc R
C23 C 0.56221(18) -0.16276(15) 0.51021(19) 0.0506(5) Uani 1 1 d .
H23 H 0.5743 -0.1514 0.5932 0.061 Uiso 1 1 calc R
C24 C 0.6396(2) -0.23072(15) 0.4922(2) 0.0582(6) Uani 1 1 d .
H24 H 0.7035 -0.2670 0.5619 0.070 Uiso 1 1 calc R
C25 C 0.6234(2) -0.24544(16) 0.3721(2) 0.0640(6) Uani 1 1 d .
H25 H 0.6771 -0.2916 0.3592 0.077 Uiso 1 1 calc R
C26 C 0.5301(2) -0.19395(15) 0.2705(2) 0.0539(5) Uani 1 1 d .
H26 H 0.5197 -0.2046 0.1880 0.065 Uiso 1 1 calc R
C31 C 0.25425(17) -0.00541(13) -0.16984(17) 0.0402(4) Uani 1 1 d .
C32 C 0.16283(19) 0.05353(15) -0.26606(18) 0.0480(5) Uani 1 1 d .
H32 H 0.1044 0.0930 -0.2513 0.058 Uiso 1 1 calc R
C33 C 0.1576(2) 0.05436(17) -0.3828(2) 0.0576(5) Uani 1 1 d .
H33 H 0.0953 0.0947 -0.4487 0.069 Uiso 1 1 calc R
C34 C 0.2422(2) -0.00294(16) -0.4053(2) 0.0585(6) Uani 1 1 d .
H34 H 0.2373 -0.0025 -0.4865 0.070 Uiso 1 1 calc R
C35 C 0.3331(2) -0.06042(16) -0.3100(2) 0.0573(6) Uani 1 1 d .
H35 H 0.3916 -0.0994 -0.3253 0.069 Uiso 1 1 calc R
C36 C 0.34010(19) -0.06204(15) -0.1925(2) 0.0494(5) Uani 1 1 d .
H36 H 0.4035 -0.1018 -0.1267 0.059 Uiso 1 1 calc R

loop_
_atom_site_aniso_label
_atom_site_aniso_U_11
_atom_site_aniso_U_22
_atom_site_aniso_U_33
_atom_site_aniso_U_23
_atom_site_aniso_U_13
_atom_site_aniso_U_12
N1 0.0357(7) 0.0347(7) 0.0380(8) -0.0020(6) 0.0142(6) -0.0023(6)
N2 0.0382(8) 0.0392(8) 0.0426(9) -0.0020(7) 0.0152(7) 0.0041(6)
N3 0.0370(8) 0.0373(8) 0.0396(9) -0.0027(6) 0.0171(7) -0.0037(6)
N4 0.0409(8) 0.0433(8) 0.0427(9) -0.0046(7) 0.0197(7) 0.0013(7)
C1 0.0328(8) 0.0326(8) 0.0357(9) -0.0030(7) 0.0130(7) -0.0061(7)
C11 0.0340(8) 0.0324(9) 0.0330(9) -0.0002(7) 0.0114(7) -0.0083(7)
C12 0.0407(10) 0.0477(10) 0.0345(10) 0.0048(8) 0.0129(8) 0.0047(8)
C13 0.0465(10) 0.0534(11) 0.0338(10) 0.0008(8) 0.0174(8) 0.0004(9)
C14 0.0364(9) 0.0385(10) 0.0436(10) -0.0021(8) 0.0158(8) -0.0021(7)
C15 0.0454(10) 0.0473(11) 0.0378(10) 0.0094(8) 0.0154(9) 0.0071(8)
C16 0.0479(10) 0.0449(10) 0.0347(9) 0.0053(8) 0.0192(8) 0.0056(8)
C17 0.0529(12) 0.0591(13) 0.0547(13) 0.0015(10) 0.0282(10) 0.0092(10)
C21 0.0340(9) 0.0320(9) 0.0413(10) -0.0005(7) 0.0123(8) -0.0024(7)
C22 0.0366(9) 0.0404(10) 0.0459(11) 0.0007(8) 0.0199(8) -0.0027(8)
C23 0.0472(11) 0.0521(11) 0.0448(11) 0.0084(9) 0.0158(9) -0.0050(9)
C24 0.0503(12) 0.0442(11) 0.0591(14) 0.0107(10) 0.0092(10) 0.0043(9)
C25 0.0592(13) 0.0461(12) 0.0711(16) -0.0023(11) 0.0185(12) 0.0187(10)
C26 0.0587(12) 0.0449(11) 0.0518(12) -0.0071(9) 0.0213(10) 0.0110(9)
C31 0.0429(10) 0.0395(9) 0.0382(10) -0.0015(8) 0.0194(8) -0.0045(8)
C32 0.0482(11) 0.0500(11) 0.0456(11) 0.0029(9) 0.0222(9) 0.0039(9)
C33 0.0652(13) 0.0612(13) 0.0441(12) 0.0095(10) 0.0243(11) 0.0029(11)
C34 0.0766(15) 0.0590(13) 0.0497(12) -0.0012(10) 0.0380(12) -0.0072(12)
C35 0.0674(14) 0.0555(12) 0.0639(14) -0.0041(11) 0.0435(12) -0.0006(11)
C36 0.0506(11) 0.0485(11) 0.0523(12) 0.0010(9) 0.0272(10) 0.0039(9)

loop_
_atom_type_symbol
_atom_type_description
_atom_type_scat_dispersion_real
_atom_type_scat_dispersion_imag
_atom_type_scat_source
C C 0.0033 0.0016 'International Tables Vol C Tables 4.2.6.8 and 6.1.1.4'
H H 0.0000 0.0000 'International Tables Vol C Tables 4.2.6.8 and 6.1.1.4'
N N 0.0061 0.0033 'International Tables Vol C Tables 4.2.6.8 and 6.1.1.4'

loop_
_geom_angle_atom_site_label_1
_geom_angle_atom_site_label_2
_geom_angle_atom_site_label_3
_geom_angle
N2 N1 C1 118.65(15)
N1 N2 C21 118.78(15)
N1 N2 H2N 106.2(12)
C21 N2 H2N 134.8(12)
N4 N3 C1 118.36(14)
N3 N4 C31 116.09(15)
N3 N4 H2N 102.2(9)
C31 N4 H2N 141.7(9)
N1 C1 N3 128.39(15)
N1 C1 C11 116.38(15)
N3 C1 C11 115.19(15)
C12 C11 C16 116.79(16)
C12 C11 C1 122.02(16)
C16 C11 C1 121.20(15)
C13 C12 C11 121.64(17)
C12 C13 C14 121.50(17)
C15 C14 C13 116.85(16)
C15 C14 C17 121.30(17)
C13 C14 C17 121.85(17)
C16 C15 C14 121.84(17)
C15 C16 C11 121.39(17)
C22 C21 C26 119.59(17)
C22 C21 N2 123.80(16)
C26 C21 N2 116.58(17)
C23 C22 C21 119.57(17)
C22 C23 C24 120.9(2)
C25 C24 C23 119.31(19)
C26 C25 C24 120.7(2)
C25 C26 C21 119.9(2)
C32 C31 C36 119.62(17)
C32 C31 N4 123.88(16)
C36 C31 N4 116.50(16)
C33 C32 C31 119.50(18)
C32 C33 C34 120.7(2)
C35 C34 C33 119.8(2)
C34 C35 C36 120.4(2)
C35 C36 C31 120.00(19)

loop_
_geom_bond_atom_site_label_1
_geom_bond_atom_site_label_2
_geom_bond_distance
N1 N2 1.3123(19)
N1 C1 1.338(2)
N2 C21 1.398(2)
N2 H2N 1.16(2)
N3 N4 1.2859(19)
N3 C1 1.373(2)
N4 C31 1.412(2)
N4 H2N 1.52(2)
C1 C11 1.474(2)
C11 C12 1.392(2)
C11 C16 1.397(2)
C12 C13 1.377(3)
C13 C14 1.393(2)
C14 C15 1.389(2)
C14 C17 1.494(2)
C15 C16 1.374(3)
C21 C22 1.387(2)
C21 C26 1.390(2)
C22 C23 1.378(2)
C23 C24 1.378(3)
C24 C25 1.377(3)
C25 C26 1.375(3)
C31 C32 1.390(3)
C31 C36 1.392(3)
C32 C33 1.376(3)
C33 C34 1.383(3)
C34 C35 1.371(3)
C35 C36 1.376(3)

loop_
_geom_hbond_atom_site_label_D
_geom_hbond_atom_site_label_H
_geom_hbond_atom_site_label_A
_geom_hbond_distance_DH
_geom_hbond_distance_HA
_geom_hbond_distance_DA
_geom_hbond_angle_DHA
N2 H2N N4 1.16(2) 1.52(2) 2.566(2) 146(2)

loop_
_geom_torsion_atom_site_label_1
_geom_torsion_atom_site_label_2
_geom_torsion_atom_site_label_3
_geom_torsion_atom_site_label_4
_geom_torsion
C1 N1 N2 C21 177.64(14)
C1 N3 N4 C31 -179.74(14)
C1 N3 N4 H2N -0.1(9)
N2 N1 C1 N3 -4.5(2)
N2 N1 C1 C11 178.12(13)
N4 N3 C1 N1 2.9(2)
N4 N3 C1 C11 -179.66(14)
N1 C1 C11 C12 -1.7(2)
N3 C1 C11 C12 -179.47(15)
N1 C1 C11 C16 178.60(15)
N3 C1 C11 C16 0.9(2)
C16 C11 C12 C13 -0.2(3)
C1 C11 C12 C13 -179.86(16)
C11 C12 C13 C14 0.4(3)
C12 C13 C14 C15 -0.3(3)
C12 C13 C14 C17 178.58(18)
C13 C14 C15 C16 0.0(3)
C17 C14 C15 C16 -178.89(18)
C14 C15 C16 C11 0.2(3)
C12 C11 C16 C15 -0.1(3)
C1 C11 C16 C15 179.56(16)
N1 N2 C21 C22 -6.3(2)
N1 N2 C21 C26 175.48(16)
C26 C21 C22 C23 0.2(3)
N2 C21 C22 C23 -177.88(16)
C21 C22 C23 C24 -1.0(3)
C22 C23 C24 C25 1.3(3)
C23 C24 C25 C26 -0.7(3)
C24 C25 C26 C21 0.0(3)
C22 C21 C26 C25 0.3(3)
N2 C21 C26 C25 178.52(19)
N3 N4 C31 C32 -2.0(2)
N3 N4 C31 C36 178.83(15)
C36 C31 C32 C33 0.6(3)
N4 C31 C32 C33 -178.49(18)
C31 C32 C33 C34 0.1(3)
C32 C33 C34 C35 -0.7(3)
C33 C34 C35 C36 0.5(3)
C34 C35 C36 C31 0.3(3)
C32 C31 C36 C35 -0.8(3)
N4 C31 C36 C35 178.37(17)

loop_
_cod_related_entry_id
_cod_related_entry_database
_cod_related_entry_code
1 ChemSpider 4901115
